data_4510000
loop_
_publ_author_name
'Parker, T. Gannon'
'Cross, Justin N.'
'Polinski, Matthew J.'
'Lin, Jian'
'Albrecht-Schmitt, Thomas E.'

_publ_section_title
;
 Ionothermal and Hydrothermal Flux Syntheses of Five New Uranyl
 Phosphonates
;
_journal_issue 1
_journal_name_full 'Crystal Growth &amp; Design'
_journal_page_first 228
_journal_paper_doi 10.1021/cg401435w
_journal_volume 14
_journal_year 2014
_chemical_formula_moiety '(C8H15N2)2, (U1O2)4 (C6H5P1O3)3 Cl4'
_chemical_formula_sum 'C28 H16 Cl2 N4 O10 P2 U2'
_chemical_formula_weight 1177.35
_chemical_name_systematic
; 
 ? 
;
_space_group_IT_number 14
_symmetry_cell_setting monoclinic
_symmetry_space_group_name_Hall '-P 2ybc'
_symmetry_space_group_name_H-M 'P 1 21/c 1'
_atom_sites_solution_hydrogens geom
_atom_sites_solution_primary direct
_atom_sites_solution_secondary difmap
_audit_creation_method SHELXL-97
_cell_angle_alpha 90.00
_cell_angle_beta 90.4930(10)
_cell_angle_gamma 90.00
_cell_formula_units_Z 4
_cell_length_a 10.6043(7)
_cell_length_b 16.4306(11)
_cell_length_c 21.8094(14)
_cell_measurement_reflns_used 7812
_cell_measurement_temperature 100(2)
_cell_measurement_theta_max 26.42
_cell_measurement_theta_min 2.24
_cell_volume 3799.8(4)
_computing_cell_refinement 'SAINT (Bruker, 1999)'
_computing_data_collection 'SMART (Bruker, 2000)'
_computing_data_reduction 'SAINT (Bruker, 1999)'
_computing_molecular_graphics 'SHELXP-97 (Sheldrick, 1997), CrystalMaker (Kohn, 1995)'
_computing_structure_refinement 'SHELXL-97 (Sheldrick, 1997)'
_computing_structure_solution 'SHELXS-97 (Sheldrick, 1997)'
_diffrn_ambient_temperature 100(2)
_diffrn_measured_fraction_theta_full 0.998
_diffrn_measured_fraction_theta_max 0.998
_diffrn_measurement_device_type 'Bruker D8 Quest'
_diffrn_measurement_method '0.5\% wide \w exposures'
_diffrn_radiation_monochromator graphite
_diffrn_radiation_source 'I\ms microfocused'
_diffrn_radiation_type MoK\a
_diffrn_radiation_wavelength 0.71073
_diffrn_reflns_av_R_equivalents 0.0404
_diffrn_reflns_av_sigmaI/netI 0.0237
_diffrn_reflns_limit_h_max 13
_diffrn_reflns_limit_h_min -13
_diffrn_reflns_limit_k_max 20
_diffrn_reflns_limit_k_min -20
_diffrn_reflns_limit_l_max 27
_diffrn_reflns_limit_l_min -27
_diffrn_reflns_number 52509
_diffrn_reflns_theta_full 26.42
_diffrn_reflns_theta_max 26.42
_diffrn_reflns_theta_min 2.24
_exptl_absorpt_coefficient_mu 8.791
_exptl_absorpt_correction_T_max 0.7454
_exptl_absorpt_correction_T_min 0.5260
_exptl_absorpt_correction_type multi-scan
_exptl_absorpt_process_details sheltxprep
_exptl_crystal_colour Yellow-Green
_exptl_crystal_density_diffrn 2.058
_exptl_crystal_density_method 'not measured'
_exptl_crystal_description Needle
_exptl_crystal_F_000 2160
_exptl_crystal_size_max 0.5
_exptl_crystal_size_mid 0.2
_exptl_crystal_size_min 0.1
_refine_diff_density_max 2.115
_refine_diff_density_min -0.685
_refine_diff_density_rms 0.147
_refine_ls_extinction_method none
_refine_ls_goodness_of_fit_ref 1.073
_refine_ls_hydrogen_treatment constr
_refine_ls_matrix_type full
_refine_ls_number_parameters 434
_refine_ls_number_reflns 7812
_refine_ls_number_restraints 0
_refine_ls_restrained_S_all 1.073
_refine_ls_R_factor_all 0.0291
_refine_ls_R_factor_gt 0.0246
_refine_ls_shift/su_max 0.001
_refine_ls_shift/su_mean 0.000
_refine_ls_structure_factor_coef Fsqd
_refine_ls_weighting_details 'calc w=1/[\s^2^(Fo^2^)+(0.0246P)^2^+17.6993P] where P=(Fo^2^+2Fc^2^)/3'
_refine_ls_weighting_scheme calc
_refine_ls_wR_factor_gt 0.0587
_refine_ls_wR_factor_ref 0.0610
_reflns_number_gt 7117
_reflns_number_total 7812
_reflns_threshold_expression >2sigma(I)
_cod_data_source_file cg401435w_si_002.cif
_cod_data_source_block '[Bmim][UPhPOCl]'
_cod_depositor_comments
;
The following automatic conversions were performed:

'_symmetry_cell_setting' value 'Monoclinic' changed to 'monoclinic'
according to
/usr/data/users/saulius/automatic-downloads/current/ACS/lib/dictionaries/cif_core.dic
dictionary named 'cif_core.dic' version 2.4.2 from
2011-04-26.

'_exptl_absorpt_correction_type' value 'Multi-scan'
changed to 'multi-scan' according to
/usr/data/users/saulius/automatic-downloads/current/ACS/lib/dictionaries/cif_core.dic
dictionary named 'cif_core.dic' version 2.4.2 from 2011-04-26.

Automatic conversion script
Id: cif_fix_values 2281 2013-09-26 08:29:07Z andrius 
;
_cod_original_sg_symbol_H-M 'P 21/c'
_cod_database_code 4510000

loop_
_symmetry_equiv_pos_as_xyz
'x, y, z'
'-x, y+1/2, -z+1/2'
'-x, -y, -z'
'x, -y-1/2, z-1/2'

loop_
_atom_site_label
_atom_site_type_symbol
_atom_site_fract_x
_atom_site_fract_y
_atom_site_fract_z
_atom_site_U_iso_or_equiv
_atom_site_adp_type
_atom_site_occupancy
_atom_site_symmetry_multiplicity
_atom_site_calc_flag
_atom_site_refinement_flags
_atom_site_disorder_assembly
_atom_site_disorder_group
U1 U 0.257317(14) 0.484576(10) 0.026754(7) 0.01190(5) Uani 1 1 d . . .
P1 P -0.02277(10) 0.58609(7) 0.08546(5) 0.0129(2) Uani 1 1 d . . .
Cl1 Cl -0.41524(14) 0.56333(8) 0.30074(6) 0.0357(3) Uani 1 1 d . . .
O1 O 0.2514(3) 0.4043(2) 0.08148(14) 0.0187(7) Uani 1 1 d . . .
C1 C -0.0172(5) 0.6950(3) 0.0954(2) 0.0204(10) Uani 1 1 d . . .
N1 N 0.4640(5) 0.3354(3) 0.1716(2) 0.0385(12) Uani 1 1 d . . .
U2 U -0.234858(15) 0.551682(10) 0.215479(7) 0.01232(5) Uani 1 1 d . . .
P2 P 0.46537(10) 0.40668(7) -0.08884(5) 0.0130(2) Uani 1 1 d . . .
Cl2 Cl -0.04716(13) 0.53292(9) 0.29711(6) 0.0332(3) Uani 1 1 d . . .
O2 O 0.2671(3) 0.5642(2) -0.02827(14) 0.0204(7) Uani 1 1 d . . .
C2 C -0.1304(6) 0.7379(3) 0.0996(2) 0.0313(12) Uani 1 1 d . . .
H2 H -0.2083 0.7093 0.0989 0.038 Uiso 1 1 calc R . .
N2 N 0.3442(5) 0.4074(3) 0.2272(3) 0.0466(14) Uani 1 1 d . . .
O3 O -0.2545(3) 0.44404(19) 0.21252(15) 0.0196(7) Uani 1 1 d . . .
C3 C -0.1300(7) 0.8217(4) 0.1047(3) 0.0432(16) Uani 1 1 d . . .
H3 H -0.2075 0.8502 0.1083 0.052 Uiso 1 1 calc R . .
N3' N 0.077(5) 0.250(2) 0.1041(7) 0.039(9) Uani 0.55(9) 1 d P A 1
N3 N 0.028(3) 0.2258(18) 0.0990(8) 0.020(5) Uani 0.45(9) 1 d P A 2
O4 O -0.2158(3) 0.65908(19) 0.22140(14) 0.0178(7) Uani 1 1 d . . .
C4 C -0.0194(9) 0.8639(4) 0.1048(3) 0.059(2) Uani 1 1 d . . .
H4 H -0.0198 0.9215 0.1088 0.070 Uiso 1 1 calc R . .
N4 N -0.0142(4) 0.2956(3) 0.1820(2) 0.0368(12) Uani 1 1 d . . .
O5 O 0.1119(3) 0.5552(2) 0.08266(15) 0.0222(7) Uani 1 1 d . . .
C5 C 0.0928(8) 0.8228(4) 0.0990(4) 0.068(3) Uani 1 1 d . . .
H5 H 0.1699 0.8523 0.0982 0.082 Uiso 1 1 calc R . .
O6 O 0.0944(3) 0.42732(19) -0.02516(14) 0.0169(7) Uani 1 1 d . . .
C6 C 0.0942(6) 0.7378(4) 0.0943(3) 0.0451(16) Uani 1 1 d . . .
H6 H 0.1720 0.7098 0.0903 0.054 Uiso 1 1 calc R . .
O7 O 0.3922(3) 0.40425(19) -0.02923(14) 0.0188(7) Uani 1 1 d . . .
C7 C 0.5107(5) 0.3047(3) -0.1087(2) 0.0242(11) Uani 1 1 d . . .
O8 O 0.4156(3) 0.54173(19) 0.08385(15) 0.0186(7) Uani 1 1 d . . .
C8 C 0.4746(8) 0.2388(4) -0.0757(4) 0.064(2) Uani 1 1 d . . .
H8 H 0.4267 0.2459 -0.0395 0.077 Uiso 1 1 calc R . .
O9 O -0.0937(3) 0.54843(19) 0.13924(14) 0.0166(6) Uani 1 1 d . . .
C9 C 0.5076(10) 0.1607(5) -0.0948(6) 0.102(4) Uani 1 1 d . . .
H9 H 0.4851 0.1150 -0.0706 0.122 Uiso 1 1 calc R . .
O10 O -0.3849(3) 0.5623(2) 0.14215(15) 0.0200(7) Uani 1 1 d . . .
C10 C 0.5701(8) 0.1497(5) -0.1466(5) 0.068(2) Uani 1 1 d . . .
H10 H 0.5898 0.0960 -0.1595 0.082 Uiso 1 1 calc R . .
C11 C 0.6061(8) 0.2126(5) -0.1811(4) 0.063(2) Uani 1 1 d . . .
H11 H 0.6530 0.2040 -0.2174 0.076 Uiso 1 1 calc R . .
C12 C 0.5734(7) 0.2914(4) -0.1627(3) 0.0513(18) Uani 1 1 d . . .
H12 H 0.5948 0.3364 -0.1880 0.062 Uiso 1 1 calc R . .
C13 C 0.4362(5) 0.4095(4) 0.1877(3) 0.0381(14) Uani 1 1 d . B .
H13 H 0.4764 0.4574 0.1732 0.046 Uiso 1 1 calc R . .
C14 C 0.3862(5) 0.2830(4) 0.2032(3) 0.0357(13) Uani 1 1 d . B .
H14 H 0.3858 0.2253 0.2002 0.043 Uiso 1 1 calc R . .
C15 C 0.3135(5) 0.3272(3) 0.2377(3) 0.0370(14) Uani 1 1 d . B .
H15 H 0.2510 0.3077 0.2650 0.044 Uiso 1 1 calc R . .
C16 C 0.2717(14) 0.4821(9) 0.2368(9) 0.047(5) Uiso 0.50(3) 1 d P B 1
C16' C 0.2907(16) 0.4735(10) 0.2718(10) 0.056(6) Uiso 0.50(3) 1 d P B 2
C17 C 0.5359(11) 0.3249(7) 0.1145(5) 0.029(2) Uiso 0.50 1 d P C 1
C17' C 0.5872(18) 0.3003(12) 0.1374(9) 0.071(5) Uiso 0.50 1 d P C 2
C18 C 0.5619(14) 0.2507(9) 0.0941(7) 0.052(3) Uiso 0.50 1 d P C 1
C18' C 0.6176(14) 0.2385(9) 0.1277(7) 0.050(3) Uiso 0.50 1 d P C 2
C19 C 0.6734(12) 0.2148(8) 0.0614(6) 0.108(4) Uiso 1 1 d . . .
C20 C 0.7485(13) 0.1387(9) 0.0943(6) 0.127(5) Uiso 1 1 d . C .
C21 C 0.0474(7) 0.2341(4) 0.1616(3) 0.0486(17) Uani 1 1 d . A .
H21 H 0.0679 0.1862 0.1839 0.058 Uiso 1 1 calc R D 1
C22 C -0.0034(6) 0.3085(4) 0.0844(3) 0.0449(16) Uani 1 1 d . . .
H22 H -0.0230 0.3218 0.0430 0.054 Uiso 1 1 calc R A 1
C23 C -0.0477(6) 0.3427(4) 0.1322(3) 0.0455(16) Uani 1 1 d . A .
H23 H -0.0951 0.3917 0.1332 0.055 Uiso 1 1 calc R . .
C24 C -0.0268(14) 0.3238(10) 0.2456(5) 0.040(4) Uiso 0.59(4) 1 d P E 1
C24' C -0.068(2) 0.2915(15) 0.2491(8) 0.042(6) Uiso 0.41(4) 1 d P E 2
C25' C 0.0726(11) 0.1557(7) 0.0619(5) 0.061(4) Uiso 0.684(17) 1 d P A 1
C25 C 0.1846(16) 0.2158(11) 0.0670(8) 0.028(5) Uiso 0.316(17) 1 d P A 2
C26' C 0.1752(14) 0.1281(9) 0.0584(5) 0.038(4) Uiso 0.56(4) 1 d P A 1
C26 C 0.225(2) 0.1550(13) 0.0699(8) 0.047(6) Uiso 0.44(4) 1 d P A 2
C27' C 0.232(2) 0.0601(15) 0.0298(8) 0.049(7) Uiso 0.41(4) 1 d P A 1
C27 C 0.2837(17) 0.0933(11) 0.0283(6) 0.056(6) Uiso 0.59(4) 1 d P A 2
C28' C 0.374(2) 0.0377(14) 0.0280(10) 0.061(8) Uiso 0.37(2) 1 d P A 1
C28 C 0.243(3) 0.0105(18) 0.0332(12) 0.138(11) Uiso 0.63(2) 1 d P A 2

loop_
_atom_site_aniso_label
_atom_site_aniso_U_11
_atom_site_aniso_U_22
_atom_site_aniso_U_33
_atom_site_aniso_U_23
_atom_site_aniso_U_13
_atom_site_aniso_U_12
U1 0.00886(8) 0.01482(9) 0.01203(8) -0.00168(6) 0.00044(6) -0.00069(6)
P1 0.0091(5) 0.0169(5) 0.0126(5) -0.0046(4) 0.0005(4) -0.0006(4)
Cl1 0.0427(8) 0.0272(7) 0.0376(7) 0.0025(6) 0.0266(6) 0.0031(6)
O1 0.0156(16) 0.0216(17) 0.0188(16) 0.0020(13) -0.0012(13) -0.0025(13)
C1 0.026(2) 0.020(2) 0.014(2) -0.0043(18) -0.0005(19) -0.005(2)
N1 0.040(3) 0.037(3) 0.039(3) 0.005(2) 0.007(2) -0.017(2)
U2 0.01355(8) 0.01123(8) 0.01220(8) -0.00052(6) 0.00045(6) 0.00060(6)
P2 0.0092(5) 0.0135(5) 0.0163(5) -0.0041(4) 0.0005(4) -0.0002(4)
Cl2 0.0354(7) 0.0371(7) 0.0270(6) -0.0039(5) -0.0157(5) 0.0125(6)
O2 0.0224(17) 0.0197(17) 0.0191(16) 0.0021(13) -0.0023(13) -0.0009(13)
C2 0.042(3) 0.023(3) 0.029(3) 0.005(2) 0.012(2) 0.005(2)
N2 0.029(3) 0.026(3) 0.085(4) -0.002(3) 0.008(3) -0.007(2)
O3 0.0230(17) 0.0116(15) 0.0242(17) 0.0011(13) 0.0018(14) 0.0006(13)
C3 0.081(5) 0.023(3) 0.026(3) 0.003(2) 0.014(3) 0.013(3)
N3' 0.05(2) 0.031(11) 0.038(6) 0.002(6) 0.006(7) 0.017(14)
N3 0.007(9) 0.012(8) 0.042(7) 0.005(5) 0.000(5) -0.005(6)
O4 0.0206(16) 0.0140(16) 0.0188(16) -0.0025(13) 0.0018(13) -0.0003(13)
C4 0.111(7) 0.022(3) 0.043(4) -0.004(3) -0.031(4) -0.001(4)
N4 0.032(3) 0.041(3) 0.036(3) -0.007(2) -0.011(2) 0.014(2)
O5 0.0113(15) 0.033(2) 0.0221(17) -0.0107(15) -0.0007(13) 0.0036(14)
C5 0.080(6) 0.036(4) 0.089(6) 0.013(4) -0.047(5) -0.029(4)
O6 0.0160(15) 0.0189(16) 0.0158(15) -0.0016(13) 0.0004(12) -0.0019(13)
C6 0.040(3) 0.034(3) 0.061(4) 0.002(3) -0.020(3) -0.013(3)
O7 0.0177(16) 0.0198(17) 0.0188(16) -0.0033(13) 0.0047(13) 0.0026(13)
C7 0.018(2) 0.017(2) 0.037(3) -0.006(2) 0.001(2) 0.0015(19)
O8 0.0134(15) 0.0181(16) 0.0241(17) -0.0043(13) -0.0009(13) -0.0024(13)
C8 0.075(5) 0.030(4) 0.088(6) 0.013(4) 0.042(5) 0.016(4)
O9 0.0160(15) 0.0189(16) 0.0149(15) -0.0004(13) 0.0008(12) 0.0012(13)
C9 0.121(9) 0.029(4) 0.156(11) 0.011(5) 0.064(8) 0.011(5)
O10 0.0157(16) 0.0219(17) 0.0223(17) -0.0031(14) -0.0024(13) 0.0009(13)
C10 0.058(5) 0.035(4) 0.110(7) -0.022(5) 0.001(5) 0.008(4)
C11 0.070(5) 0.061(5) 0.057(5) -0.035(4) -0.013(4) 0.034(4)
C12 0.070(5) 0.046(4) 0.037(3) -0.011(3) 0.003(3) 0.026(4)
C13 0.031(3) 0.029(3) 0.054(4) 0.019(3) -0.013(3) -0.014(2)
C14 0.034(3) 0.028(3) 0.045(3) 0.009(3) 0.004(3) -0.007(2)
C15 0.031(3) 0.028(3) 0.052(4) 0.004(3) 0.011(3) -0.013(2)
C21 0.078(5) 0.031(3) 0.036(3) -0.002(3) -0.010(3) 0.025(3)
C22 0.049(4) 0.044(4) 0.042(4) 0.023(3) 0.012(3) 0.011(3)
C23 0.053(4) 0.031(3) 0.052(4) -0.003(3) 0.002(3) 0.016(3)

loop_
_atom_type_symbol
_atom_type_description
_atom_type_scat_dispersion_real
_atom_type_scat_dispersion_imag
_atom_type_scat_source
C C 0.0033 0.0016 'International Tables Vol C Tables 4.2.6.8 and 6.1.1.4'
H H 0.0000 0.0000 'International Tables Vol C Tables 4.2.6.8 and 6.1.1.4'
N N 0.0061 0.0033 'International Tables Vol C Tables 4.2.6.8 and 6.1.1.4'
O O 0.0106 0.0060 'International Tables Vol C Tables 4.2.6.8 and 6.1.1.4'
P P 0.1023 0.0942 'International Tables Vol C Tables 4.2.6.8 and 6.1.1.4'
Cl Cl 0.1484 0.1585 'International Tables Vol C Tables 4.2.6.8 and 6.1.1.4'
U U -9.6767 9.6646 'International Tables Vol C Tables 4.2.6.8 and 6.1.1.4'

loop_
_geom_angle_atom_site_label_1
_geom_angle_atom_site_label_2
_geom_angle_atom_site_label_3
_geom_angle
_geom_angle_site_symmetry_1
_geom_angle_site_symmetry_3
O2 U1 O1 178.62(15) . .
O2 U1 O6 90.97(13) . .
O1 U1 O6 89.79(13) . .
O2 U1 O8 91.07(13) . .
O1 U1 O8 88.22(13) . .
O6 U1 O8 176.92(11) . .
O2 U1 O5 91.70(14) . .
O1 U1 O5 89.47(14) . .
O6 U1 O5 87.84(11) . .
O8 U1 O5 89.80(11) . .
O2 U1 O7 91.37(13) . .
O1 U1 O7 87.50(13) . .
O6 U1 O7 88.37(11) . .
O8 U1 O7 93.88(11) . .
O5 U1 O7 175.16(12) . .
O5 P1 O6 112.21(18) . 3_565
O5 P1 O9 111.41(19) . .
O6 P1 O9 110.92(17) 3_565 .
O5 P1 C1 107.9(2) . .
O6 P1 C1 105.2(2) 3_565 .
O9 P1 C1 108.9(2) . .
C6 C1 C2 118.9(5) . .
C6 C1 P1 122.1(4) . .
C2 C1 P1 118.8(4) . .
C13 N1 C14 108.2(5) . .
C13 N1 C17 117.2(6) . .
C14 N1 C17 131.5(6) . .
C13 N1 C17' 130.1(8) . .
C14 N1 C17' 119.7(8) . .
C17 N1 C17' 31.1(7) . .
O4 U2 O3 177.91(14) . .
O4 U2 O9 90.08(13) . .
O3 U2 O9 91.59(13) . .
O4 U2 O10 93.09(13) . .
O3 U2 O10 88.25(13) . .
O9 U2 O10 86.97(11) . .
O4 U2 Cl2 89.01(10) . .
O3 U2 Cl2 89.75(11) . .
O9 U2 Cl2 89.62(8) . .
O10 U2 Cl2 175.99(9) . .
O4 U2 Cl1 87.71(10) . .
O3 U2 Cl1 90.70(11) . .
O9 U2 Cl1 175.34(8) . .
O10 U2 Cl1 89.04(9) . .
Cl2 U2 Cl1 94.45(5) . .
O7 P2 O8 112.47(18) . 3_665
O7 P2 O10 112.00(18) . 3_565
O8 P2 O10 109.05(19) 3_665 3_565
O7 P2 C7 108.7(2) . .
O8 P2 C7 108.2(2) 3_665 .
O10 P2 C7 106.1(2) 3_565 .
C3 C2 C1 120.4(6) . .
C13 N2 C15 108.2(5) . .
C13 N2 C16 117.9(8) . .
C15 N2 C16 130.8(7) . .
C13 N2 C16' 131.8(8) . .
C15 N2 C16' 118.2(8) . .
C16 N2 C16' 30.4(7) . .
C4 C3 C2 120.6(6) . .
C21 N3' C22 106.5(16) . .
C21 N3' C25' 108(3) . .
C22 N3' C25' 116(3) . .
C21 N3 C22 99.1(18) . .
C21 N3 C25 105(2) . .
C22 N3 C25 102.3(18) . .
C3 C4 C5 119.7(6) . .
C21 N4 C23 107.2(5) . .
C21 N4 C24 128.7(6) . .
C23 N4 C24 122.9(7) . .
C21 N4 C24' 118.4(9) . .
C23 N4 C24' 131.7(7) . .
C24 N4 C24' 25.8(7) . .
P1 O5 U1 146.03(19) . .
C4 C5 C6 120.4(7) . .
P1 O6 U1 149.54(19) 3_565 .
C1 C6 C5 119.9(7) . .
P2 O7 U1 139.62(19) . .
C8 C7 C12 117.9(6) . .
C8 C7 P2 122.6(5) . .
C12 C7 P2 119.1(4) . .
P2 O8 U1 150.7(2) 3_665 .
C7 C8 C9 120.2(7) . .
P1 O9 U2 153.23(19) . .
C10 C9 C8 120.5(8) . .
P2 O10 U2 162.7(2) 3_565 .
C9 C10 C11 121.4(7) . .
C10 C11 C12 118.9(8) . .
C7 C12 C11 121.0(7) . .
N1 C13 N2 109.0(5) . .
C15 C14 N1 107.4(5) . .
C14 C15 N2 107.2(5) . .
C18 C17 N1 120.0(10) . .
C18' C17' N1 131.7(18) . .
C17 C18 C19 133.2(13) . .
C17' C18' C19 120.7(16) . .
C18 C19 C18' 35.5(7) . .
C18 C19 C20 118.0(11) . .
C18' C19 C20 88.4(10) . .
N4 C21 N3' 107.7(8) . .
N4 C21 N3 110.3(7) . .
N3' C21 N3 28.0(14) . .
C23 C22 N3' 106.8(8) . .
C23 C22 N3 108.7(8) . .
N3' C22 N3 27.1(14) . .
C22 C23 N4 107.7(5) . .
C26' C25' N3' 110(2) . .
C26 C25 N3 115.2(19) . .
C25' C26' C27' 136.5(19) . .
C25 C26 C27 138.7(18) . .
C26' C27' C28' 128(2) . .
C28 C27 C26 118.1(18) . .

loop_
_geom_bond_atom_site_label_1
_geom_bond_atom_site_label_2
_geom_bond_distance
_geom_bond_site_symmetry_2
U1 O2 1.779(3) .
U1 O1 1.780(3) .
U1 O6 2.262(3) .
U1 O8 2.283(3) .
U1 O5 2.290(3) .
U1 O7 2.304(3) .
P1 O5 1.517(3) .
P1 O6 1.529(3) 3_565
P1 O9 1.530(3) .
P1 C1 1.804(5) .
Cl1 U2 2.6860(12) .
C1 C6 1.375(7) .
C1 C2 1.395(7) .
N1 C13 1.301(8) .
N1 C14 1.380(7) .
N1 C17 1.477(12) .
N1 C17' 1.617(19) .
U2 O4 1.781(3) .
U2 O3 1.782(3) .
U2 O9 2.247(3) .
U2 O10 2.253(3) .
U2 Cl2 2.6768(12) .
P2 O7 1.520(3) .
P2 O8 1.524(3) 3_665
P2 O10 1.524(3) 3_565
P2 C7 1.797(5) .
C2 C3 1.381(8) .
N2 C13 1.307(8) .
N2 C15 1.378(7) .
N2 C16 1.464(15) .
N2 C16' 1.567(18) .
C3 C4 1.362(10) .
N3' C21 1.321(19) .
N3' C22 1.358(17) .
N3' C25' 1.80(4) .
N3 C21 1.39(2) .
N3 C22 1.43(2) .
N3 C25 1.81(3) .
C4 C5 1.375(12) .
N4 C21 1.285(8) .
N4 C23 1.378(8) .
N4 C24 1.470(12) .
N4 C24' 1.575(19) .
C5 C6 1.400(9) .
O6 P1 1.529(3) 3_565
C7 C8 1.356(8) .
C7 C12 1.377(8) .
O8 P2 1.524(3) 3_665
C8 C9 1.395(11) .
C9 C10 1.328(13) .
O10 P2 1.524(3) 3_565
C10 C11 1.335(12) .
C11 C12 1.400(9) .
C14 C15 1.303(8) .
C17 C18 1.327(18) .
C17' C18' 1.09(2) .
C18 C19 1.507(18) .
C18' C19 1.616(18) .
C19 C20 1.643(17) .
C22 C23 1.277(9) .
C25' C26' 1.181(16) .
C25 C26 1.09(2) .
C26' C27' 1.42(2) .
C26 C27 1.50(2) .
C27' C28' 1.55(3) .
C27 C28 1.43(4) .
